data_2003644
loop_
_publ_author_name
'Baenziger, N. C.'
'Burton, D. J.'
'Modak, A. S.'

_publ_contact_author 'Norman C. Baenziger'
_publ_section_title
;
 Triethylammonium Isopropyl
 [(Aminosulfonyl)(difluoro)methyl]phosphonate
;
_journal_issue 7
_journal_name_full 'Acta Crystallographica Section C'
_journal_page_first 1355
_journal_page_last 1356
_journal_paper_doi 10.1107/S0108270194012254
_journal_volume 51
_journal_year 1995
_chemical_formula_moiety 'C10 H25 F2 N2 O5 P1 S1'
_chemical_formula_sum 'C10 H25 F2 N2 O5 P S'
_chemical_formula_weight 354.356
_space_group_IT_number 19
_symmetry_cell_setting orthorhombic
_symmetry_space_group_name_Hall 'P 2ac 2ab'
_symmetry_space_group_name_H-M 'P 21 21 21'
_atom_type_scat_source 'MolEN (Fair, 1990)'
_cell_angle_alpha 90
_cell_angle_beta 90
_cell_angle_gamma 90
_cell_formula_units_Z 4
_cell_length_a 7.479(2)
_cell_length_b 12.221(5)
_cell_length_c 19.306(6)
_cell_measurement_reflns_used 16
_cell_measurement_temperature 295
_cell_measurement_theta_max 25
_cell_measurement_theta_min 20
_cell_volume 1764.6(10)
_computing_cell_refinement 'CAD4 Software'
_computing_data_collection 'CAD4 Software (Enraf-Nonius, 1989)'
_computing_data_reduction 'CAD4 Software'
_computing_molecular_graphics 'CAD4 Software'
_computing_publication_material 'CAD4 Software'
_computing_structure_refinement 'CAD4 Software'
_computing_structure_solution 'CAD4 Software'
_diffrn_measurement_device 'Enraf-Nonius CAD4'
_diffrn_measurement_method 'profile data from \q-2\q scans'
_diffrn_radiation_type MoK\a
_diffrn_radiation_wavelength 0.71073
_diffrn_reflns_av_R_equivalents 0.024
_diffrn_reflns_limit_h_max +7
_diffrn_reflns_limit_h_min -7
_diffrn_reflns_limit_k_max 11
_diffrn_reflns_limit_k_min -11
_diffrn_reflns_limit_l_max +18
_diffrn_reflns_limit_l_min -18
_diffrn_reflns_number 13199
_diffrn_reflns_theta_max 25
_diffrn_standards_decay_% <4.6
_diffrn_standards_interval_count 200
_diffrn_standards_interval_time 60
_diffrn_standards_number 3
_exptl_absorpt_coefficient_mu 0.311
_exptl_absorpt_correction_T_max '0.95 (estimated)'
_exptl_absorpt_correction_T_min '0.92 (estimated)'
_exptl_absorpt_correction_type none?
_exptl_crystal_colour colorless
_exptl_crystal_density_diffrn 1.33
_exptl_crystal_description needle
_exptl_crystal_size_max 0.57
_exptl_crystal_size_mid 0.26
_exptl_crystal_size_min 0.18
_refine_diff_density_max 0.2
_refine_diff_density_min -0.2
_refine_ls_extinction_coef 2.8E-7
_refine_ls_goodness_of_fit_obs 1.17
_refine_ls_hydrogen_treatment 'fixed at idealized positions, atomic displace'
_refine_ls_number_parameters 191
_refine_ls_number_reflns 1510
_refine_ls_R_factor_obs 0.034
_refine_ls_shift/esd_max 0.22
_refine_ls_structure_factor_coef F
_refine_ls_weighting_details 'w = 1/[\s^2^(F)+(0.04F)^2^]'
_refine_ls_weighting_scheme calc
_refine_ls_wR_factor_obs 0.056
_reflns_number_observed 1510
_reflns_number_total 1810
_reflns_observed_criterion I>3\s
_cod_data_source_file cr1095.cif
_cod_data_source_block burton1
_cod_depositor_comments
;
The following automatic conversions were performed:

'_refine_ls_weighting_scheme' value 'w = 1/[\s^2^(F)+(0.04F)^2^]' was
changed to 'calc'. New tag '_refine_ls_weighting_details' was
created. The value of the new tag was set to 'w =
1/[\s^2^(F)+(0.04F)^2^]'.

Automatic conversion script
Id: cif_fix_values 3143 2015-03-26 13:38:13Z robertas 
;
_cod_original_cell_volume 1764.5(1.0)
_cod_original_formula_sum ' C10 H25 F2 N2 O5 P1 S1'
_cod_database_code 2003644

loop_
_symmetry_equiv_pos_as_xyz
x,y,z
1/2-x,-y,1/2+z
-x,1/2+y,1/2-z
1/2+x,1/2-y,-z

loop_
_atom_site_aniso_label
_atom_site_aniso_U_11
_atom_site_aniso_U_12
_atom_site_aniso_U_13
_atom_site_aniso_U_22
_atom_site_aniso_U_23
_atom_site_aniso_U_33
S 0.0268(4) -0.0065(4) -0.0015(4) 0.0485(4) 0.0014(4) 0.0411(4)
P 0.0249(3) -0.0023(4) -0.0023(4) 0.0357(4) -0.0059(4) 0.0352(4)
F(1) 0.039(1) 0.015(1) -0.000(1) 0.044(1) -0.013(1) 0.081(1)
F(2) 0.039(1) -0.003(1) -0.0076(9) 0.062(1) 0.000(1) 0.0353(9)
O(1) 0.044(1) -0.007(1) -0.008(1) 0.056(1) -0.010(1) 0.036(1)
O(2) 0.027(1) 0.002(1) -0.001(1) 0.042(1) -0.004(1) 0.046(1)
O(3) 0.047(1) -0.009(1) 0.005(1) 0.037(1) -0.004(1) 0.051(1)
O(4) 0.050(1) -0.025(2) 0.008(1) 0.101(2) -0.002(2) 0.040(1)
O(5) 0.040(1) 0.001(1) -0.011(2) 0.043(1) 0.012(1) 0.091(2)
N(1) 0.024(1) -0.000(1) -0.004(1) 0.064(2) -0.016(2) 0.049(2)
N(2) 0.050(2) -0.002(2) 0.003(2) 0.059(2) 0.024(2) 0.058(2)
C(1) 0.027(1) 0.006(1) -0.001(1) 0.037(2) -0.005(1) 0.032(1)
C(2) 0.047(2) -0.008(2) 0.007(2) 0.051(2) 0.009(2) 0.058(2)
C(3) 0.073(3) 0.009(3) -0.004(3) 0.084(3) 0.032(3) 0.102(3)
C(4) 0.050(2) -0.006(3) 0.019(3) 0.081(3) 0.034(3) 0.112(4)
C(5) 0.052(2) -0.021(3) -0.010(3) 0.117(4) 0.046(3) 0.107(4)
C(6) 0.058(3) 0.002(4) 0.001(4) 0.167(5) 0.073(4) 0.142(5)
C(7) 0.058(3) 0.020(3) 0.012(3) 0.096(4) 0.038(3) 0.125(4)
C(8) 0.087(3) 0.022(4) 0.011(4) 0.098(4) 0.003(4) 0.109(4)
C(9) 0.113(4) -0.007(5) 0.008(3) 0.123(4) 0.025(3) 0.053(2)
C(10) 0.110(4) -0.016(5) -0.029(3) 0.126(5) 0.015(4) 0.074(3)

loop_
_atom_site_label
_atom_site_fract_x
_atom_site_fract_y
_atom_site_fract_z
_atom_site_U_iso_or_equiv
S 0.4434(1) 0.20935(7) 0.39365(5) 0.0389(3)
P 0.0815(1) 0.07652(7) 0.39647(4) 0.0319(1)
F(1) 0.4150(3) -0.0016(2) 0.4048(1) 0.0546(6)
F(2) 0.3296(3) 0.0919(2) 0.4948(1) 0.0456(5)
O(1) 0.0867(3) 0.0643(2) 0.3202(1) 0.0452(6)
O(2) -0.0204(3) 0.1665(2) 0.4299(1) 0.0384(6)
O(3) 0.0316(4) -0.0394(2) 0.4281(1) 0.0450(6)
O(4) 0.5057(4) 0.1837(3) 0.3262(1) 0.0637(8)
O(5) 0.3208(4) 0.2977(2) 0.4045(2) 0.0581(8)
N(1) 0.6060(4) 0.2255(3) 0.4436(2) 0.0458(8)
N(2) 0.4797(5) 0.1206(3) 0.7456(2) 0.0557(9)
C(1) 0.3197(4) 0.0892(3) 0.4240(2) 0.0322(8)
C(2) -0.0240(6) -0.0533(3) 0.5005(2) 0.0518(10)
C(3) 0.0605(9) -0.1570(5) 0.5253(3) 0.086(1)
C(4) -0.2228(7) -0.0577(5) 0.5047(3) 0.081(1)
C(5) 0.6568(7) 0.1653(5) 0.7694(3) 0.092(1)
C(6) 0.7940(8) 0.0814(6) 0.7733(4) 0.123(3)
C(7) 0.3348(7) 0.2079(5) 0.7486(4) 0.092(1)
C(8) 0.2908(8) 0.2439(5) 0.8182(4) 0.098(3)
C(9) 0.489(1) 0.0762(6) 0.6746(3) 0.096(1)
C(10) 0.331(1) 0.0077(5) 0.6561(3) 0.104(3)
H(N1A) 0.564 0.236 0.490 0.047
H(N1B) 0.679 0.161 0.443 0.047
H(2) 0.017 0.007 0.528 0.052
H(N2) 0.446 0.064 0.777 0.054
H(3A) 0.181 -0.145 0.535 0.086
H(3B) 0.043 -0.213 0.493 0.086
H(3C) 0.000 -0.178 0.569 0.086
H(4A) -0.260 -0.094 0.465 0.081
H(4B) -0.269 0.015 0.506 0.081
H(4C) -0.257 -0.096 0.545 0.081
H(5A) 0.697 0.217 0.735 0.092
H(5B) 0.643 0.201 0.812 0.092
H(6A) 0.752 0.022 0.801 0.123
H(6B) 0.811 0.055 0.728 0.123
H(6C) 0.899 0.110 0.793 0.123
H(7A) 0.380 0.272 0.724 0.092
H(7B) 0.232 0.183 0.725 0.092
H(8A) 0.372 0.295 0.834 0.098
H(8B) 0.288 0.180 0.847 0.098
H(8C) 0.172 0.274 0.817 0.098
H(9A) 0.595 0.031 0.671 0.096
H(9B) 0.499 0.134 0.643 0.096
H(10A) 0.224 0.046 0.667 0.104
H(10B) 0.333 -0.007 0.608 0.104
H(10C) 0.335 -0.059 0.681 0.104

loop_
_geom_angle_atom_site_label_1
_geom_angle_atom_site_label_2
_geom_angle_atom_site_label_3
_geom_angle_site_symmetry_3
_geom_angle
O(4) S O(5) . 120.7(2)
O(4) S N(1) . 109.8(2)
O(4) S C(1) . 106.4(2)
O(5) S N(1) . 108.2(2)
O(5) S C(1) . 103.5(2)
N(1) S C(1) . 107.3(2)
O(1) P O(2) . 121.40(10)
O(1) P O(3) . 107.40(10)
O(1) P C(1) . 105.40(10)
O(2) P O(3) . 111.90(10)
O(2) P C(1) . 107.80(10)
O(3) P C(1) . 100.90(10)
P O(3) C(2) . 122.4(2)
S C(1) P . 117.3(2)
S C(1) F(1) . 107.4(2)
S C(1) F(2) . 105.8(2)
P C(1) F(1) . 110.6(2)
P C(1) F(2) . 109.7(2)
F(1) C(1) F(2) . 105.2(3)
C(3) C(2) C(4) . 111.9(4)
C(3) C(2) O(3) . 106.4(4)
C(4) C(2) O(3) . 109.7(4)
N(2) C(5) C(6) . 112.4(6)
N(2) C(7) C(8) . 114.2(5)
N(2) C(9) C(10) . 113.2(5)
N(2) H(N2) O(1) 2_555 165

loop_
_geom_bond_atom_site_label_1
_geom_bond_atom_site_label_2
_geom_bond_site_symmetry_2
_geom_bond_distance
S O(4) . 1.419(3)
S O(5) . 1.431(3)
S N(1) . 1.565(3)
S C(1) . 1.832(3)
P O(1) . 1.480(2)
P O(2) . 1.485(2)
P O(3) . 1.587(2)
P C(1) . 1.865(3)
C(1) F(1) . 1.370(4)
C(1) F(2) . 1.370(4)
C(2) O(3) . 1.469(5)
C(2) C(3) . 1.494(7)
C(2) C(4) . 1.490(7)
N(2) C(5) . 1.505(6)
N(2) C(7) . 1.522(7)
N(2) C(9) . 1.476(6)
C(5) C(6) . 1.452(9)
C(7) C(8) . 1.451(9)
C(9) C(10) . 1.489(10)
N(2) O(1) 2_555 2.725(4)

loop_
_geom_torsion_atom_site_label_1
_geom_torsion_atom_site_label_2
_geom_torsion_atom_site_label_3
_geom_torsion_atom_site_label_4
_geom_torsion
O(4) S C(1) P -83.6(2)
O(4) S C(1) F(1) 41.7(2)
O(4) S C(1) F(2) 153.7(2)
O(5) S C(1) P 44.6(2)
O(5) S C(1) F(1) 169.9(2)
O(5) S C(1) F(2) -78.1(2)
N(1) S C(1) P 159.0(2)
N(1) S C(1) F(1) -75.8(2)
N(1) S C(1) F(2) 36.2(2)
O(1) P O(3) C(2) -166.3(3)
O(2) P O(3) C(2) -30.8(3)
C(1) P O(3) C(2) 83.6(3)
O(1) P C(1) S 64.3(2)
O(1) P C(1) F(1) -59.4(2)
O(1) P C(1) F(2) -175.0(2)
O(2) P C(1) S -66.7(2)
O(2) P C(1) F(1) 169.6(2)
O(2) P C(1) F(2) 54.0(2)
O(3) P C(1) S 175.9(2)
O(3) P C(1) F(1) 52.2(2)
O(3) P C(1) F(2) -63.4(2)
P O(3) C(2) C(3) -141.0(3)
P O(3) C(2) C(4) 97.7(4)
C(7) N(2) C(5) C(6) 174.7(5)
C(9) N(2) C(5) C(6) -63.0(6)
C(5) N(2) C(7) C(8) -66.4(6)
C(9) N(2) C(7) C(8) 169.5(5)
C(5) N(2) C(9) C(10) 165.8(5)
C(7) N(2) C(9) C(10) -70.6(6)
